data_7216506
loop_
_publ_author_name
'Feng, Qi'
'Wang, Mingliang'
'Xu, Chunxiang'
'Khan, Arshad'
'Wu, Xiaojuan'
'Lu, Jiao'
'Wei, Xiang'

_publ_section_title
;
 Investigation of molecular arrangements and solid-state fluorescence
 properties of solvates and cocrystals of
 1-acetyl-3-phenyl-5-(9-anthryl)-2-pyrazoline
;
_journal_issue 26
_journal_name_full CrystEngComm
_journal_page_first 5820
_journal_paper_doi 10.1039/c3ce42210k
_journal_volume 16
_journal_year 2014
_chemical_formula_sum 'C40 H36 N2 O3'
_chemical_formula_weight 592.71
_chemical_name_systematic
; 
1-Acetyl-3-phenyl-5-(9-anthryl)-2-pyrazoline. 2,2-bis(4-hydroxyphenyl)propane cocrystal 
;
_space_group_IT_number 14
_symmetry_cell_setting monoclinic
_symmetry_space_group_name_Hall '-P 2ybc'
_symmetry_space_group_name_H-M 'P 1 21/c 1'
_atom_sites_solution_hydrogens geom
_atom_sites_solution_primary direct
_atom_sites_solution_secondary difmap
_audit_creation_method SHELXL-97
_cell_angle_alpha 90.00
_cell_angle_beta 101.27(3)
_cell_angle_gamma 90.00
_cell_formula_units_Z 4
_cell_length_a 11.478(2)
_cell_length_b 15.142(3)
_cell_length_c 19.266(4)
_cell_measurement_reflns_used 25
_cell_measurement_temperature 293(2)
_cell_measurement_theta_max 13
_cell_measurement_theta_min 9
_cell_volume 3283.9(12)
_computing_structure_refinement 'SHELXL-97 (Sheldrick, 1997)'
_computing_structure_solution 'SHELXS-97 (Sheldrick, 1990)'
_diffrn_ambient_temperature 293(2)
_diffrn_measured_fraction_theta_full 0.998
_diffrn_measured_fraction_theta_max 0.998
_diffrn_measurement_device_type 'Nonius CAD4'
_diffrn_measurement_method \w/2\q
_diffrn_radiation_monochromator graphite
_diffrn_radiation_source 'fine-focus sealed tube'
_diffrn_radiation_type MoK\a
_diffrn_radiation_wavelength 0.71073
_diffrn_reflns_av_R_equivalents 0.0570
_diffrn_reflns_av_sigmaI/netI 0.0770
_diffrn_reflns_limit_h_max 13
_diffrn_reflns_limit_h_min 0
_diffrn_reflns_limit_k_max 18
_diffrn_reflns_limit_k_min 0
_diffrn_reflns_limit_l_max 22
_diffrn_reflns_limit_l_min -23
_diffrn_reflns_number 6347
_diffrn_reflns_theta_full 25.39
_diffrn_reflns_theta_max 25.39
_diffrn_reflns_theta_min 1.72
_diffrn_standards_decay_% 1
_diffrn_standards_interval_count 200
_diffrn_standards_interval_time 2h
_diffrn_standards_number 3
_exptl_absorpt_coefficient_mu 0.075
_exptl_absorpt_correction_T_max 0.9925
_exptl_absorpt_correction_T_min 0.9777
_exptl_absorpt_correction_type none
_exptl_crystal_density_diffrn 1.199
_exptl_crystal_density_method 'not measured'
_exptl_crystal_F_000 1256
_exptl_crystal_size_max 0.30
_exptl_crystal_size_mid 0.20
_exptl_crystal_size_min 0.10
_refine_diff_density_max 0.161
_refine_diff_density_min -0.166
_refine_diff_density_rms 0.037
_refine_ls_extinction_coef 0.0069(9)
_refine_ls_extinction_expression Fc^*^=kFc[1+0.001xFc^2^\l^3^/sin(2\q)]^-1/4^
_refine_ls_extinction_method SHELXL
_refine_ls_goodness_of_fit_ref 1.003
_refine_ls_hydrogen_treatment mixed
_refine_ls_matrix_type full
_refine_ls_number_parameters 410
_refine_ls_number_reflns 6030
_refine_ls_number_restraints 0
_refine_ls_restrained_S_all 1.003
_refine_ls_R_factor_all 0.1580
_refine_ls_R_factor_gt 0.0659
_refine_ls_shift/su_max 0.000
_refine_ls_shift/su_mean 0.000
_refine_ls_structure_factor_coef Fsqd
_refine_ls_weighting_details 'calc w=1/[\s^2^(Fo^2^)+(0.0830P)^2^+0.0000P] where P=(Fo^2^+2Fc^2^)/3'
_refine_ls_weighting_scheme calc
_refine_ls_wR_factor_gt 0.1466
_refine_ls_wR_factor_ref 0.1906
_reflns_number_gt 2827
_reflns_number_total 6030
_reflns_threshold_expression >2sigma(I)
_cod_data_source_file c3ce42210k2.cif
_cod_data_source_block x
_cod_depositor_comments
;
The following automatic conversions were performed:

'_symmetry_cell_setting' value 'Monoclinic' changed to 'monoclinic'
according to
/usr/data/users/saulius/crontab/automatic-downloads/rss-feeds/RSC/lib/dictionaries/cif_core.dic
dictionary named 'cif_core.dic' version 2.4.2 from 2011-04-26.

Automatic conversion script
Id: cif_fix_values 2281 2013-09-26 08:29:07Z andrius 

 Adding full bibliography for 7216506--7216509.cif.
;
_cod_original_cell_volume 3283.9(11)
_cod_original_sg_symbol_H-M P21/C
_cod_database_code 7216506

loop_
_symmetry_equiv_pos_as_xyz
'x, y, z'
'-x, y+1/2, -z+1/2'
'-x, -y, -z'
'x, -y-1/2, z-1/2'

loop_
_atom_site_label
_atom_site_type_symbol
_atom_site_fract_x
_atom_site_fract_y
_atom_site_fract_z
_atom_site_U_iso_or_equiv
_atom_site_adp_type
_atom_site_occupancy
_atom_site_symmetry_multiplicity
_atom_site_calc_flag
_atom_site_refinement_flags
N1 N 0.1151(2) 0.62599(18) 0.14762(14) 0.0613(8) Uani 1 1 d .
C1 C -0.1644(3) 0.7419(2) 0.07255(16) 0.0561(9) Uani 1 1 d .
O1 O 0.0689(2) 0.61383(19) 0.03054(13) 0.0918(9) Uani 1 1 d .
N2 N 0.1907(2) 0.61146(18) 0.21269(15) 0.0636(8) Uani 1 1 d .
C2 C -0.2420(3) 0.6673(3) 0.06219(19) 0.0698(10) Uani 1 1 d .
H2B H -0.2160 0.6140 0.0838 0.084 Uiso 1 1 calc R
C3 C -0.3536(4) 0.6722(3) 0.0212(2) 0.0846(13) Uani 1 1 d .
H3A H -0.4015 0.6221 0.0148 0.102 Uiso 1 1 calc R
C4 C -0.3962(4) 0.7513(4) -0.0111(2) 0.0836(13) Uani 1 1 d .
H4A H -0.4726 0.7538 -0.0383 0.100 Uiso 1 1 calc R
C5 C -0.3274(4) 0.8241(3) -0.00294(19) 0.0764(12) Uani 1 1 d .
H5A H -0.3570 0.8764 -0.0247 0.092 Uiso 1 1 calc R
C6 C -0.2098(3) 0.8222(3) 0.03847(16) 0.0592(10) Uani 1 1 d .
C7 C -0.1399(3) 0.8970(3) 0.04699(18) 0.0667(10) Uani 1 1 d .
H7A H -0.1702 0.9489 0.0247 0.080 Uiso 1 1 calc R
C8 C -0.0254(3) 0.8974(2) 0.08792(17) 0.0564(9) Uani 1 1 d .
C9 C 0.0441(4) 0.9754(3) 0.0956(2) 0.0734(11) Uani 1 1 d .
H9A H 0.0126 1.0267 0.0728 0.088 Uiso 1 1 calc R
C10 C 0.1560(4) 0.9772(3) 0.1357(2) 0.0783(11) Uani 1 1 d .
H10A H 0.2002 1.0291 0.1408 0.094 Uiso 1 1 calc R
C11 C 0.2029(3) 0.8994(3) 0.1688(2) 0.0731(11) Uani 1 1 d .
H11A H 0.2800 0.8997 0.1952 0.088 Uiso 1 1 calc R
C12 C 0.1392(3) 0.8234(2) 0.16367(17) 0.0613(10) Uani 1 1 d .
H12A H 0.1730 0.7736 0.1877 0.074 Uiso 1 1 calc R
C13 C 0.0212(3) 0.8178(2) 0.12213(16) 0.0521(8) Uani 1 1 d .
C14 C -0.0486(3) 0.7404(2) 0.11492(16) 0.0526(9) Uani 1 1 d .
C15 C -0.0059(3) 0.6560(2) 0.15452(18) 0.0598(9) Uani 1 1 d .
H15A H -0.057(3) 0.604(2) 0.1371(17) 0.072 Uiso 1 1 d .
C16 C 0.0092(3) 0.6613(2) 0.23566(18) 0.0689(10) Uani 1 1 d .
H16A H -0.0017 0.7214 0.2507 0.083 Uiso 1 1 calc R
H16B H -0.0473 0.6231 0.2525 0.083 Uiso 1 1 calc R
C17 C 0.1336(3) 0.6308(2) 0.26236(18) 0.0596(9) Uani 1 1 d .
C18 C 0.1918(4) 0.6250(2) 0.33729(18) 0.0662(10) Uani 1 1 d .
C19 C 0.1390(4) 0.6643(3) 0.3889(2) 0.0830(12) Uani 1 1 d .
H19A H 0.0654 0.6916 0.3761 0.100 Uiso 1 1 calc R
C20 C 0.1969(6) 0.6625(4) 0.4597(2) 0.1064(17) Uani 1 1 d .
H20A H 0.1628 0.6898 0.4941 0.128 Uiso 1 1 calc R
C21 C 0.3045(6) 0.6201(4) 0.4785(3) 0.117(2) Uani 1 1 d .
H21A H 0.3429 0.6186 0.5257 0.140 Uiso 1 1 calc R
C22 C 0.3545(4) 0.5807(3) 0.4284(3) 0.1034(16) Uani 1 1 d .
H22A H 0.4271 0.5520 0.4417 0.124 Uiso 1 1 calc R
C23 C 0.2991(4) 0.5824(3) 0.3576(2) 0.0816(12) Uani 1 1 d .
H23A H 0.3344 0.5548 0.3238 0.098 Uiso 1 1 calc R
C24 C 0.1442(3) 0.6049(2) 0.0856(2) 0.0703(11) Uani 1 1 d .
C25 C 0.2682(3) 0.5731(3) 0.0851(2) 0.1125(18) Uani 1 1 d .
H25A H 0.2758 0.5604 0.0373 0.169 Uiso 1 1 calc R
H25B H 0.2836 0.5205 0.1132 0.169 Uiso 1 1 calc R
H25C H 0.3242 0.6180 0.1044 0.169 Uiso 1 1 calc R
O2 O 0.0659(2) 0.58992(19) -0.10553(12) 0.0875(9) Uani 1 1 d .
H2C H 0.0687 0.5963 -0.0630 0.131 Uiso 1 1 calc R
O3 O -0.7227(2) 0.5303(2) -0.11853(18) 0.1200(12) Uani 1 1 d .
H3B H -0.7823 0.5603 -0.1190 0.180 Uiso 1 1 calc R
C26 C -0.2273(3) 0.6911(3) -0.14709(19) 0.0816(13) Uani 1 1 d .
H26A H -0.2788 0.7218 -0.1240 0.098 Uiso 1 1 calc R
C27 C -0.1194(3) 0.6646(3) -0.10853(19) 0.0812(13) Uani 1 1 d .
H27A H -0.0987 0.6770 -0.0604 0.097 Uiso 1 1 calc R
C28 C -0.0418(3) 0.6191(2) -0.14235(17) 0.0620(10) Uani 1 1 d .
C29 C -0.0723(3) 0.6041(2) -0.21331(18) 0.0619(10) Uani 1 1 d .
H29A H -0.0192 0.5753 -0.2364 0.074 Uiso 1 1 calc R
C30 C -0.1817(3) 0.6312(2) -0.25137(17) 0.0619(10) Uani 1 1 d .
H30A H -0.2010 0.6202 -0.2998 0.074 Uiso 1 1 calc R
C31 C -0.2627(3) 0.6742(2) -0.21859(17) 0.0604(9) Uani 1 1 d .
C32 C -0.3876(3) 0.7034(3) -0.25516(18) 0.0669(10) Uani 1 1 d .
C33 C -0.3931(4) 0.8049(3) -0.2540(3) 0.1102(17) Uani 1 1 d .
H33A H -0.3745 0.8253 -0.2059 0.165 Uiso 1 1 calc R
H33B H -0.4715 0.8241 -0.2756 0.165 Uiso 1 1 calc R
H33C H -0.3366 0.8287 -0.2797 0.165 Uiso 1 1 calc R
C34 C -0.4180(3) 0.6728(3) -0.33314(18) 0.1016(16) Uani 1 1 d .
H34A H -0.4961 0.6930 -0.3544 0.152 Uiso 1 1 calc R
H34B H -0.4155 0.6095 -0.3350 0.152 Uiso 1 1 calc R
H34C H -0.3611 0.6969 -0.3585 0.152 Uiso 1 1 calc R
C35 C -0.4790(3) 0.6613(2) -0.21605(16) 0.0530(8) Uani 1 1 d .
C36 C -0.4720(3) 0.5720(3) -0.20209(19) 0.0671(10) Uani 1 1 d .
H36A H -0.4113 0.5393 -0.2153 0.081 Uiso 1 1 calc R
C37 C -0.5528(3) 0.5298(3) -0.1690(2) 0.0774(11) Uani 1 1 d .
H37A H -0.5460 0.4695 -0.1600 0.093 Uiso 1 1 calc R
C38 C -0.6432(3) 0.5768(3) -0.1492(2) 0.0672(10) Uani 1 1 d .
C39 C -0.6516(3) 0.6648(2) -0.16181(18) 0.0625(10) Uani 1 1 d .
H39A H -0.7123 0.6971 -0.1482 0.075 Uiso 1 1 calc R
C40 C -0.5701(3) 0.7068(2) -0.19481(17) 0.0590(9) Uani 1 1 d .
H40A H -0.5770 0.7673 -0.2029 0.071 Uiso 1 1 calc R

loop_
_atom_site_aniso_label
_atom_site_aniso_U_11
_atom_site_aniso_U_22
_atom_site_aniso_U_33
_atom_site_aniso_U_23
_atom_site_aniso_U_13
_atom_site_aniso_U_12
N1 0.0651(19) 0.068(2) 0.0471(17) 0.0060(15) 0.0009(15) 0.0202(16)
C1 0.053(2) 0.076(3) 0.0420(18) -0.0012(18) 0.0142(16) 0.006(2)
O1 0.088(2) 0.132(3) 0.0496(16) -0.0018(15) -0.0009(14) 0.0362(18)
N2 0.069(2) 0.063(2) 0.0536(18) 0.0102(15) -0.0001(16) 0.0098(16)
C2 0.062(3) 0.084(3) 0.062(2) -0.002(2) 0.010(2) 0.001(2)
C3 0.060(3) 0.121(4) 0.072(3) -0.017(3) 0.009(2) -0.005(3)
C4 0.051(2) 0.142(4) 0.055(2) -0.015(3) 0.0044(19) 0.018(3)
C5 0.065(3) 0.110(4) 0.054(2) 0.005(2) 0.011(2) 0.030(3)
C6 0.052(2) 0.086(3) 0.0402(19) 0.0042(19) 0.0098(17) 0.019(2)
C7 0.068(3) 0.075(3) 0.061(2) 0.017(2) 0.021(2) 0.028(2)
C8 0.061(2) 0.063(2) 0.048(2) 0.0102(17) 0.0167(17) 0.012(2)
C9 0.095(3) 0.057(3) 0.072(3) 0.013(2) 0.027(2) 0.014(2)
C10 0.083(3) 0.075(3) 0.076(3) 0.006(2) 0.011(2) -0.013(2)
C11 0.068(3) 0.083(3) 0.065(2) 0.010(2) 0.006(2) -0.006(2)
C12 0.062(2) 0.066(3) 0.052(2) 0.0083(18) 0.0034(18) 0.004(2)
C13 0.054(2) 0.061(2) 0.0441(19) 0.0060(16) 0.0145(16) 0.0110(18)
C14 0.050(2) 0.065(2) 0.0428(18) 0.0067(17) 0.0092(16) 0.0101(18)
C15 0.059(2) 0.064(2) 0.055(2) 0.0086(18) 0.0086(18) 0.0050(19)
C16 0.076(3) 0.072(3) 0.061(2) 0.0183(19) 0.017(2) 0.005(2)
C17 0.074(3) 0.051(2) 0.053(2) 0.0075(17) 0.0096(19) -0.0020(19)
C18 0.084(3) 0.058(2) 0.052(2) 0.0121(19) 0.002(2) -0.020(2)
C19 0.112(3) 0.080(3) 0.060(3) 0.003(2) 0.025(2) -0.027(3)
C20 0.144(5) 0.117(4) 0.060(3) -0.004(3) 0.024(3) -0.055(4)
C21 0.145(5) 0.133(5) 0.059(3) 0.014(3) -0.013(4) -0.073(4)
C22 0.107(4) 0.117(4) 0.071(3) 0.023(3) -0.018(3) -0.036(3)
C23 0.089(3) 0.078(3) 0.069(3) 0.016(2) -0.006(2) -0.013(2)
C24 0.076(3) 0.082(3) 0.050(2) 0.004(2) 0.003(2) 0.026(2)
C25 0.084(3) 0.171(5) 0.079(3) 0.001(3) 0.009(2) 0.069(3)
O2 0.0514(15) 0.152(3) 0.0593(15) 0.0029(16) 0.0106(13) 0.0230(16)
O3 0.083(2) 0.107(2) 0.191(3) 0.063(2) 0.077(2) 0.0297(18)
C26 0.055(2) 0.133(4) 0.059(2) -0.009(2) 0.016(2) 0.026(2)
C27 0.055(2) 0.143(4) 0.046(2) -0.018(2) 0.0107(19) 0.017(2)
C28 0.044(2) 0.096(3) 0.047(2) 0.0042(19) 0.0114(17) 0.003(2)
C29 0.051(2) 0.083(3) 0.056(2) -0.0004(19) 0.0196(18) 0.0059(19)
C30 0.061(2) 0.086(3) 0.0410(19) 0.0014(18) 0.0162(18) -0.008(2)
C31 0.049(2) 0.084(3) 0.050(2) 0.0076(19) 0.0149(17) -0.0018(19)
C32 0.052(2) 0.089(3) 0.059(2) 0.020(2) 0.0083(18) 0.004(2)
C33 0.075(3) 0.105(4) 0.154(5) 0.058(3) 0.031(3) 0.003(3)
C34 0.066(3) 0.188(5) 0.049(2) 0.025(3) 0.006(2) 0.009(3)
C35 0.045(2) 0.067(2) 0.0444(19) 0.0051(17) 0.0017(15) 0.0093(18)
C36 0.052(2) 0.076(3) 0.079(3) 0.011(2) 0.0282(19) 0.021(2)
C37 0.068(3) 0.064(3) 0.106(3) 0.018(2) 0.032(2) 0.019(2)
C38 0.049(2) 0.073(3) 0.084(3) 0.021(2) 0.0241(19) 0.017(2)
C39 0.051(2) 0.067(3) 0.072(2) 0.000(2) 0.0192(19) 0.0158(19)
C40 0.053(2) 0.058(2) 0.065(2) 0.0005(18) 0.0080(18) 0.0092(19)

loop_
_atom_type_symbol
_atom_type_description
_atom_type_scat_dispersion_real
_atom_type_scat_dispersion_imag
_atom_type_scat_source
C C 0.0033 0.0016 'International Tables Vol C Tables 4.2.6.8 and 6.1.1.4'
H H 0.0000 0.0000 'International Tables Vol C Tables 4.2.6.8 and 6.1.1.4'
N N 0.0061 0.0033 'International Tables Vol C Tables 4.2.6.8 and 6.1.1.4'
O O 0.0106 0.0060 'International Tables Vol C Tables 4.2.6.8 and 6.1.1.4'

loop_
_geom_angle_atom_site_label_1
_geom_angle_atom_site_label_2
_geom_angle_atom_site_label_3
_geom_angle
C24 N1 N2 122.9(3)
C24 N1 C15 123.4(3)
N2 N1 C15 113.2(3)
C14 C1 C2 123.8(3)
C14 C1 C6 119.6(3)
C2 C1 C6 116.6(3)
C17 N2 N1 108.2(3)
C3 C2 C1 121.7(4)
C3 C2 H2B 119.2
C1 C2 H2B 119.2
C2 C3 C4 120.8(4)
C2 C3 H3A 119.6
C4 C3 H3A 119.6
C5 C4 C3 120.3(4)
C5 C4 H4A 119.9
C3 C4 H4A 119.9
C4 C5 C6 121.2(4)
C4 C5 H5A 119.4
C6 C5 H5A 119.4
C7 C6 C5 121.0(4)
C7 C6 C1 119.5(3)
C5 C6 C1 119.5(4)
C6 C7 C8 122.2(3)
C6 C7 H7A 118.9
C8 C7 H7A 118.9
C7 C8 C9 120.8(3)
C7 C8 C13 119.0(3)
C9 C8 C13 120.2(3)
C10 C9 C8 121.7(4)
C10 C9 H9A 119.2
C8 C9 H9A 119.2
C9 C10 C11 118.5(4)
C9 C10 H10A 120.7
C11 C10 H10A 120.7
C12 C11 C10 121.9(4)
C12 C11 H11A 119.1
C10 C11 H11A 119.1
C11 C12 C13 121.9(3)
C11 C12 H12A 119.1
C13 C12 H12A 119.1
C14 C13 C8 120.1(3)
C14 C13 C12 124.1(3)
C8 C13 C12 115.8(3)
C13 C14 C1 119.6(3)
C13 C14 C15 121.9(3)
C1 C14 C15 118.5(3)
N1 C15 C14 115.2(3)
N1 C15 C16 100.6(3)
C14 C15 C16 115.3(3)
N1 C15 H15A 103.4(19)
C14 C15 H15A 112.2(19)
C16 C15 H15A 108.9(19)
C17 C16 C15 104.1(3)
C17 C16 H16A 110.9
C15 C16 H16A 110.9
C17 C16 H16B 110.9
C15 C16 H16B 110.9
H16A C16 H16B 109.0
N2 C17 C18 120.9(3)
N2 C17 C16 113.8(3)
C18 C17 C16 125.3(3)
C23 C18 C19 119.2(4)
C23 C18 C17 121.1(4)
C19 C18 C17 119.8(4)
C18 C19 C20 119.9(5)
C18 C19 H19A 120.1
C20 C19 H19A 120.1
C21 C20 C19 119.8(5)
C21 C20 H20A 120.1
C19 C20 H20A 120.1
C22 C21 C20 120.2(5)
C22 C21 H21A 119.9
C20 C21 H21A 119.9
C21 C22 C23 121.0(5)
C21 C22 H22A 119.5
C23 C22 H22A 119.5
C18 C23 C22 120.0(4)
C18 C23 H23A 120.0
C22 C23 H23A 120.0
O1 C24 N1 118.9(3)
O1 C24 C25 122.2(3)
N1 C24 C25 118.9(3)
C24 C25 H25A 109.5
C24 C25 H25B 109.5
H25A C25 H25B 109.5
C24 C25 H25C 109.5
H25A C25 H25C 109.5
H25B C25 H25C 109.5
C28 O2 H2C 109.5
C38 O3 H3B 109.5
C27 C26 C31 122.9(3)
C27 C26 H26A 118.5
C31 C26 H26A 118.5
C26 C27 C28 119.0(3)
C26 C27 H27A 120.5
C28 C27 H27A 120.5
C29 C28 O2 119.5(3)
C29 C28 C27 119.6(3)
O2 C28 C27 120.9(3)
C28 C29 C30 120.6(3)
C28 C29 H29A 119.7
C30 C29 H29A 119.7
C31 C30 C29 121.2(3)
C31 C30 H30A 119.4
C29 C30 H30A 119.4
C26 C31 C30 116.7(3)
C26 C31 C32 118.1(3)
C30 C31 C32 125.2(3)
C31 C32 C33 108.5(3)
C31 C32 C35 108.7(3)
C33 C32 C35 111.8(3)
C31 C32 C34 111.9(3)
C33 C32 C34 108.2(3)
C35 C32 C34 107.8(3)
C32 C33 H33A 109.5
C32 C33 H33B 109.5
H33A C33 H33B 109.5
C32 C33 H33C 109.5
H33A C33 H33C 109.5
H33B C33 H33C 109.5
C32 C34 H34A 109.5
C32 C34 H34B 109.5
H34A C34 H34B 109.5
C32 C34 H34C 109.5
H34A C34 H34C 109.5
H34B C34 H34C 109.5
C36 C35 C40 116.8(3)
C36 C35 C32 118.8(3)
C40 C35 C32 124.4(3)
C35 C36 C37 121.7(3)
C35 C36 H36A 119.1
C37 C36 H36A 119.1
C38 C37 C36 120.0(4)
C38 C37 H37A 120.0
C36 C37 H37A 120.0
C39 C38 C37 119.4(3)
C39 C38 O3 123.4(3)
C37 C38 O3 117.1(4)
C38 C39 C40 120.3(3)
C38 C39 H39A 119.9
C40 C39 H39A 119.9
C35 C40 C39 121.7(3)
C35 C40 H40A 119.1
C39 C40 H40A 119.1

loop_
_geom_bond_atom_site_label_1
_geom_bond_atom_site_label_2
_geom_bond_distance
N1 C24 1.341(4)
N1 N2 1.396(3)
N1 C15 1.491(4)
C1 C14 1.418(4)
C1 C2 1.428(5)
C1 C6 1.431(5)
O1 C24 1.238(4)
N2 C17 1.295(4)
C2 C3 1.369(5)
C2 H2B 0.9300
C3 C4 1.394(6)
C3 H3A 0.9300
C4 C5 1.347(5)
C4 H4A 0.9300
C5 C6 1.428(5)
C5 H5A 0.9300
C6 C7 1.379(5)
C7 C8 1.395(5)
C7 H7A 0.9300
C8 C9 1.417(5)
C8 C13 1.427(4)
C9 C10 1.363(5)
C9 H9A 0.9300
C10 C11 1.397(5)
C10 H10A 0.9300
C11 C12 1.356(4)
C11 H11A 0.9300
C12 C13 1.435(4)
C12 H12A 0.9300
C13 C14 1.411(4)
C14 C15 1.519(5)
C15 C16 1.541(5)
C15 H15A 1.00(3)
C16 C17 1.493(5)
C16 H16A 0.9700
C16 H16B 0.9700
C17 C18 1.470(5)
C18 C23 1.377(5)
C18 C19 1.394(5)
C19 C20 1.397(6)
C19 H19A 0.9300
C20 C21 1.375(7)
C20 H20A 0.9300
C21 C22 1.354(7)
C21 H21A 0.9300
C22 C23 1.390(5)
C22 H22A 0.9300
C23 H23A 0.9300
C24 C25 1.504(5)
C25 H25A 0.9600
C25 H25B 0.9600
C25 H25C 0.9600
O2 C28 1.373(4)
O2 H2C 0.8200
O3 C38 1.374(4)
O3 H3B 0.8200
C26 C27 1.374(5)
C26 C31 1.382(5)
C26 H26A 0.9300
C27 C28 1.384(5)
C27 H27A 0.9300
C28 C29 1.362(4)
C29 C30 1.387(4)
C29 H29A 0.9300
C30 C31 1.385(4)
C30 H30A 0.9300
C31 C32 1.534(4)
C32 C33 1.539(5)
C32 C35 1.543(5)
C32 C34 1.546(5)
C33 H33A 0.9600
C33 H33B 0.9600
C33 H33C 0.9600
C34 H34A 0.9600
C34 H34B 0.9600
C34 H34C 0.9600
C35 C36 1.377(5)
C35 C40 1.380(4)
C36 C37 1.382(5)
C36 H36A 0.9300
C37 C38 1.371(5)
C37 H37A 0.9300
C38 C39 1.355(5)
C39 C40 1.384(4)
C39 H39A 0.9300
C40 H40A 0.9300

loop_
_geom_torsion_atom_site_label_1
_geom_torsion_atom_site_label_2
_geom_torsion_atom_site_label_3
_geom_torsion_atom_site_label_4
_geom_torsion
C24 N1 N2 C17 -174.1(3)
C15 N1 N2 C17 -1.6(4)
C14 C1 C2 C3 179.4(3)
C6 C1 C2 C3 0.6(5)
C1 C2 C3 C4 -1.1(6)
C2 C3 C4 C5 0.7(6)
C3 C4 C5 C6 0.1(6)
C4 C5 C6 C7 -179.6(3)
C4 C5 C6 C1 -0.6(5)
C14 C1 C6 C7 0.4(5)
C2 C1 C6 C7 179.2(3)
C14 C1 C6 C5 -178.6(3)
C2 C1 C6 C5 0.2(4)
C5 C6 C7 C8 179.1(3)
C1 C6 C7 C8 0.1(5)
C6 C7 C8 C9 -180.0(3)
C6 C7 C8 C13 0.0(5)
C7 C8 C9 C10 179.7(3)
C13 C8 C9 C10 -0.3(5)
C8 C9 C10 C11 0.9(6)
C9 C10 C11 C12 -1.7(6)
C10 C11 C12 C13 1.9(6)
C7 C8 C13 C14 -0.6(4)
C9 C8 C13 C14 179.4(3)
C7 C8 C13 C12 -179.6(3)
C9 C8 C13 C12 0.4(4)
C11 C12 C13 C14 179.9(3)
C11 C12 C13 C8 -1.2(5)
C8 C13 C14 C1 1.1(4)
C12 C13 C14 C1 180.0(3)
C8 C13 C14 C15 -175.6(3)
C12 C13 C14 C15 3.3(5)
C2 C1 C14 C13 -179.7(3)
C6 C1 C14 C13 -0.9(4)
C2 C1 C14 C15 -2.9(5)
C6 C1 C14 C15 175.9(3)
C24 N1 C15 C14 -60.7(4)
N2 N1 C15 C14 126.9(3)
C24 N1 C15 C16 174.7(3)
N2 N1 C15 C16 2.2(4)
C13 C14 C15 N1 -51.0(4)
C1 C14 C15 N1 132.3(3)
C13 C14 C15 C16 65.6(4)
C1 C14 C15 C16 -111.1(3)
N1 C15 C16 C17 -1.9(3)
C14 C15 C16 C17 -126.5(3)
N1 N2 C17 C18 -177.9(3)
N1 N2 C17 C16 0.2(4)
C15 C16 C17 N2 1.2(4)
C15 C16 C17 C18 179.2(3)
N2 C17 C18 C23 -13.2(5)
C16 C17 C18 C23 168.9(3)
N2 C17 C18 C19 165.7(3)
C16 C17 C18 C19 -12.2(5)
C23 C18 C19 C20 2.1(6)
C17 C18 C19 C20 -176.9(3)
C18 C19 C20 C21 -1.5(6)
C19 C20 C21 C22 0.3(7)
C20 C21 C22 C23 0.3(8)
C19 C18 C23 C22 -1.4(5)
C17 C18 C23 C22 177.5(3)
C21 C22 C23 C18 0.3(6)
N2 N1 C24 O1 174.7(3)
C15 N1 C24 O1 2.9(6)
N2 N1 C24 C25 -6.6(5)
C15 N1 C24 C25 -178.4(4)
C31 C26 C27 C28 0.2(7)
C26 C27 C28 C29 2.1(6)
C26 C27 C28 O2 -178.7(4)
O2 C28 C29 C30 178.5(3)
C27 C28 C29 C30 -2.2(5)
C28 C29 C30 C31 0.1(5)
C27 C26 C31 C30 -2.2(6)
C27 C26 C31 C32 177.2(4)
C29 C30 C31 C26 2.1(5)
C29 C30 C31 C32 -177.3(3)
C26 C31 C32 C33 65.7(4)
C30 C31 C32 C33 -115.0(4)
C26 C31 C32 C35 -56.2(5)
C30 C31 C32 C35 123.2(4)
C26 C31 C32 C34 -175.0(4)
C30 C31 C32 C34 4.3(5)
C31 C32 C35 C36 -49.4(4)
C33 C32 C35 C36 -169.2(3)
C34 C32 C35 C36 72.0(4)
C31 C32 C35 C40 131.9(3)
C33 C32 C35 C40 12.1(5)
C34 C32 C35 C40 -106.7(4)
C40 C35 C36 C37 0.5(5)
C32 C35 C36 C37 -178.3(3)
C35 C36 C37 C38 0.2(6)
C36 C37 C38 C39 -0.7(6)
C36 C37 C38 O3 178.0(4)
C37 C38 C39 C40 0.5(6)
O3 C38 C39 C40 -178.1(3)
C36 C35 C40 C39 -0.7(5)
C32 C35 C40 C39 178.0(3)
C38 C39 C40 C35 0.2(5)
